data_4119639
loop_
_publ_author_name
'Hayato Tsurugi'
'Hiromasa Tanahashi'
'Haruka Nishiyama'
'Waldemar Fegler'
'Teruhiko Saito'
'Andreas Sauer'
'Jun Okuda'
'Kazushi Mashima'

_publ_section_title
;
 Salt-Free Reducing Reagent of Bis(trimethylsilyl)cyclohexadiene Mediates
 Multielectron Reduction of Chloride Complexes of W(VI) and W(IV)
;
_journal_name_full 'Journal of the American Chemical Society'
_journal_page_first 5986
_journal_page_last 5989
_journal_paper_doi 10.1021/ja401589a
_journal_volume 135
_journal_year 2013
_chemical_formula_moiety 'C36 H40 Cl4 N2 W'
_chemical_formula_sum 'C36 H40 Cl4 N2 W'
_chemical_formula_weight 826.35
_chemical_name_common 4b
_chemical_name_systematic
; 
 ? 
;
_space_group_IT_number 14
_symmetry_cell_setting monoclinic
_symmetry_Int_Tables_number 14
_symmetry_space_group_name_Hall '-P 2ybc'
_symmetry_space_group_name_H-M 'P 1 21/c 1'
_atom_sites_solution_hydrogens geom
_atom_sites_solution_primary direct
_atom_sites_solution_secondary difmap
_audit_creation_method SHELXL-97
_cell_angle_alpha 90.00
_cell_angle_beta 106.598(8)
_cell_angle_gamma 90.00
_cell_formula_units_Z 12
_cell_length_a 24.170(16)
_cell_length_b 11.478(7)
_cell_length_c 40.79(3)
_cell_measurement_reflns_used 9475
_cell_measurement_temperature 113(2)
_cell_measurement_theta_max 27.42
_cell_measurement_theta_min 3.05
_cell_volume 10845(13)
_computing_cell_refinement CrystalClear
_computing_data_collection 'CrystalClear (Rigaku Inc., 2007)'
_computing_data_reduction CrystalClear
_computing_molecular_graphics 'CrystalStructure 4.0'
_computing_publication_material 'CrystalStructure 4.0 (Rigaku, 2010)'
_computing_structure_refinement 'SHELXL-97 (Sheldrick, 1997)'
_computing_structure_solution 'SHELXS-97 (Sheldrick, 1990)'
_diffrn_ambient_temperature 113(2)
_diffrn_detector_area_resol_mean 7.314
_diffrn_measured_fraction_theta_full 0.990
_diffrn_measured_fraction_theta_max 0.990
_diffrn_measurement_device_type 'Rigaku Mercury70'
_diffrn_measurement_method \w
_diffrn_radiation_monochromator graphite
_diffrn_radiation_source 'fine-focus sealed tube'
_diffrn_radiation_type MoK\a
_diffrn_radiation_wavelength 0.71075
_diffrn_reflns_av_R_equivalents 0.2420
_diffrn_reflns_av_sigmaI/netI 0.2622
_diffrn_reflns_limit_h_max 30
_diffrn_reflns_limit_h_min -31
_diffrn_reflns_limit_k_max 14
_diffrn_reflns_limit_k_min -14
_diffrn_reflns_limit_l_max 52
_diffrn_reflns_limit_l_min -52
_diffrn_reflns_number 89994
_diffrn_reflns_theta_full 27.42
_diffrn_reflns_theta_max 27.42
_diffrn_reflns_theta_min 3.05
_exptl_absorpt_coefficient_mu 3.518
_exptl_absorpt_correction_T_max 0.6205
_exptl_absorpt_correction_T_min 0.4392
_exptl_absorpt_correction_type multi-scan
_exptl_absorpt_process_details 'REQAB (Rigaku, 1998)'
_exptl_crystal_colour orange
_exptl_crystal_density_diffrn 1.518
_exptl_crystal_description block
_exptl_crystal_F_000 4944
_exptl_crystal_size_max 0.28
_exptl_crystal_size_mid 0.19
_exptl_crystal_size_min 0.15
_refine_diff_density_max 3.689
_refine_diff_density_min -1.617
_refine_diff_density_rms 0.255
_refine_ls_extinction_method none
_refine_ls_goodness_of_fit_ref 1.025
_refine_ls_hydrogen_treatment constr
_refine_ls_matrix_type full
_refine_ls_number_parameters 1142
_refine_ls_number_reflns 24453
_refine_ls_number_restraints 6
_refine_ls_restrained_S_all 1.025
_refine_ls_R_factor_all 0.2597
_refine_ls_R_factor_gt 0.1303
_refine_ls_shift/su_max 0.000
_refine_ls_shift/su_mean 0.000
_refine_ls_structure_factor_coef Fsqd
_refine_ls_weighting_details 'calc w=1/[\s^2^(Fo^2^)+(0.1663P)^2^+37.2969P] where P=(Fo^2^+2Fc^2^)/3'
_refine_ls_weighting_scheme calc
_refine_ls_wR_factor_gt 0.2998
_refine_ls_wR_factor_ref 0.3827
_reflns_number_gt 10049
_reflns_number_total 24453
_reflns_threshold_expression >2sigma(I)
_cod_data_source_file ja401589a_si_001_4.cif
_cod_data_source_block 4b
_cod_original_cell_volume 10844(12)
_cod_database_code 4119639

loop_
_symmetry_equiv_pos_as_xyz
'x, y, z'
'-x, y+1/2, -z+1/2'
'-x, -y, -z'
'x, -y-1/2, z-1/2'

loop_
_atom_site_label
_atom_site_type_symbol
_atom_site_fract_x
_atom_site_fract_y
_atom_site_fract_z
_atom_site_U_iso_or_equiv
_atom_site_adp_type
_atom_site_occupancy
_atom_site_symmetry_multiplicity
_atom_site_calc_flag
_atom_site_refinement_flags
W1 W 0.88962(4) 0.77665(8) -0.22451(2) 0.0450(3) Uani 1 1 d .
W2 W 0.79189(5) 0.06848(8) 0.04628(3) 0.0653(4) Uani 1 1 d .
W3 W 0.46843(4) -0.66164(7) 0.13866(2) 0.0435(3) Uani 1 1 d .
Cl1 Cl 0.8210(2) 0.6237(5) -0.23454(13) 0.0526(13) Uani 1 1 d .
Cl2 Cl 0.8171(2) 0.8891(5) -0.26051(13) 0.0559(14) Uani 1 1 d .
Cl3 Cl 0.9395(2) 0.9526(4) -0.20669(12) 0.0455(12) Uani 1 1 d .
Cl4 Cl 0.9293(7) 0.7252(14) -0.2507(3) 0.204(6) Uani 1 1 d .
Cl5 Cl 0.8460(2) -0.0039(5) 0.01080(12) 0.0493(13) Uani 1 1 d .
Cl6 Cl 0.7524(5) 0.1972(8) 0.0103(2) 0.121(3) Uani 1 1 d .
Cl7 Cl 0.7400(2) 0.1257(4) 0.08343(12) 0.0435(11) Uani 1 1 d .
Cl8 Cl 0.8631(4) 0.1594(11) 0.0732(3) 0.159(5) Uani 1 1 d .
Cl9 Cl 0.5336(2) -0.7550(4) 0.11441(12) 0.0467(12) Uani 1 1 d .
Cl10 Cl 0.4610(2) -0.8426(4) 0.16359(14) 0.0566(14) Uani 1 1 d .
Cl11 Cl 0.4231(2) -0.5780(4) 0.17727(13) 0.0474(12) Uani 1 1 d .
Cl12 Cl 0.4100(7) -0.6623(11) 0.1007(3) 0.196(6) Uani 1 1 d .
N1 N 0.8569(7) 0.8044(13) -0.1753(4) 0.040(4) Uani 1 1 d .
N2 N 0.9512(7) 0.6990(13) -0.1816(4) 0.042(4) Uani 1 1 d .
N3 N 0.7243(6) -0.0658(12) 0.0202(4) 0.032(3) Uani 1 1 d .
N4 N 0.8128(6) -0.0951(13) 0.0777(3) 0.034(3) Uani 1 1 d .
N5 N 0.5531(6) -0.6040(13) 0.1807(3) 0.032(3) Uani 1 1 d .
N6 N 0.4888(7) -0.4823(14) 0.1267(4) 0.043(4) Uani 1 1 d .
C1 C 0.9879(9) 0.6966(17) -0.1156(5) 0.045(5) Uani 1 1 d .
C2 C 1.0377(10) 0.639(2) -0.1037(5) 0.075(9) Uani 1 1 d .
H105 H 1.0567 0.6037 -0.1185 0.090 Uiso 1 1 calc R
C3 C 1.0608(13) 0.634(3) -0.0676(7) 0.092(9) Uiso 1 1 d .
H128 H 1.0920 0.5817 -0.0584 0.110 Uiso 1 1 calc R
C4 C 0.5245(7) -0.4251(14) 0.1506(4) 0.025(4) Uani 1 1 d .
C5 C 1.0404(14) 0.700(3) -0.0444(7) 0.114(13) Uani 1 1 d .
H127 H 1.0633 0.7110 -0.0215 0.137 Uiso 1 1 calc R
C6 C 0.9849(9) 0.750(2) -0.0565(6) 0.065(7) Uani 1 1 d .
C7 C 0.9485(12) 0.806(2) -0.0396(6) 0.080(8) Uani 1 1 d .
H126 H 0.9603 0.8067 -0.0153 0.096 Uiso 1 1 calc R
C8 C 0.8966(10) 0.860(2) -0.0564(6) 0.061(6) Uani 1 1 d .
H106 H 0.8757 0.8995 -0.0433 0.074 Uiso 1 1 calc R
C9 C 0.8743(10) 0.858(2) -0.0921(5) 0.058(6) Uani 1 1 d .
H107 H 0.8385 0.8948 -0.1029 0.070 Uiso 1 1 calc R
C10 C 0.9047(8) 0.8026(17) -0.1115(5) 0.044(5) Uani 1 1 d .
C11 C 0.9000(8) 0.7882(17) -0.1468(5) 0.040(5) Uani 1 1 d .
C12 C 0.9591(10) 0.7505(19) -0.0934(5) 0.053(6) Uani 1 1 d .
C13 C 0.9937(9) 0.6113(19) -0.1858(5) 0.052(5) Uani 1 1 d .
C14 C 1.0488(9) 0.6492(18) -0.1889(5) 0.054(6) Uani 1 1 d .
C15 C 1.0841(8) 0.5580(17) -0.1937(4) 0.043(5) Uani 1 1 d .
H100 H 1.1186 0.5762 -0.1993 0.052 Uiso 1 1 calc R
C16 C 1.0706(9) 0.4425(19) -0.1905(5) 0.053(5) Uani 1 1 d .
H99 H 1.0982 0.3850 -0.1916 0.064 Uiso 1 1 calc R
C17 C 1.0192(10) 0.407(2) -0.1858(5) 0.061(6) Uani 1 1 d .
H77 H 1.0109 0.3263 -0.1843 0.073 Uiso 1 1 calc R
C18 C 0.9784(8) 0.4956(18) -0.1834(4) 0.041(5) Uani 1 1 d .
C19 C 1.0652(8) 0.7745(16) -0.1882(6) 0.053(6) Uani 1 1 d .
H102 H 1.0345 0.8215 -0.1822 0.064 Uiso 1 1 calc R
C20 C 1.0707(11) 0.817(3) -0.2227(6) 0.080(8) Uani 1 1 d .
H10A H 1.0337 0.8062 -0.2403 0.096 Uiso 1 1 calc R
H10B H 1.1007 0.7720 -0.2288 0.096 Uiso 1 1 calc R
H10C H 1.0810 0.8997 -0.2211 0.096 Uiso 1 1 calc R
C21 C 1.1215(9) 0.794(2) -0.1608(6) 0.067(7) Uani 1 1 d .
H10D H 1.1519 0.7476 -0.1662 0.080 Uiso 1 1 calc R
H10E H 1.1173 0.7694 -0.1386 0.080 Uiso 1 1 calc R
H10F H 1.1317 0.8765 -0.1599 0.080 Uiso 1 1 calc R
C22 C 0.9219(10) 0.4530(18) -0.1759(5) 0.055(6) Uani 1 1 d .
H76 H 0.8971 0.5230 -0.1762 0.066 Uiso 1 1 calc R
C23 C 0.9367(13) 0.399(2) -0.1394(7) 0.090(9) Uani 1 1 d .
H12M H 0.9613 0.3304 -0.1383 0.108 Uiso 1 1 calc R
H12N H 0.9009 0.3760 -0.1344 0.108 Uiso 1 1 calc R
H12O H 0.9571 0.4567 -0.1226 0.108 Uiso 1 1 calc R
C24 C 0.8874(11) 0.369(2) -0.2035(6) 0.071(7) Uiso 1 1 d .
H10G H 0.9106 0.2993 -0.2040 0.085 Uiso 1 1 calc R
H10H H 0.8779 0.4074 -0.2259 0.085 Uiso 1 1 calc R
H10I H 0.8517 0.3466 -0.1983 0.085 Uiso 1 1 calc R
C25 C 0.7983(8) 0.8343(17) -0.1709(5) 0.045(5) Uani 1 1 d .
C26 C 0.7679(8) 0.7417(18) -0.1634(4) 0.040(5) Uani 1 1 d U
C27 C 0.7099(9) 0.769(2) -0.1615(5) 0.055(6) Uani 1 1 d .
H113 H 0.6855 0.7094 -0.1572 0.066 Uiso 1 1 calc R
C28 C 0.6903(8) 0.888(2) -0.1661(5) 0.049(5) Uani 1 1 d .
H114 H 0.6532 0.9085 -0.1643 0.059 Uiso 1 1 calc R
C29 C 0.7244(10) 0.966(2) -0.1728(6) 0.066(6) Uani 1 1 d .
H115 H 0.7108 1.0439 -0.1756 0.079 Uiso 1 1 calc R
C30 C 0.7796(9) 0.9447(18) -0.1763(4) 0.046(5) Uani 1 1 d .
C31 C 0.7879(9) 0.6125(17) -0.1564(5) 0.051(5) Uani 1 1 d .
H110 H 0.8254 0.6045 -0.1621 0.062 Uiso 1 1 calc R
C32 C 0.7443(11) 0.5245(17) -0.1795(5) 0.066(7) Uani 1 1 d .
H11A H 0.7076 0.5280 -0.1738 0.079 Uiso 1 1 calc R
H11B H 0.7601 0.4455 -0.1754 0.079 Uiso 1 1 calc R
H11C H 0.7379 0.5451 -0.2036 0.079 Uiso 1 1 calc R
C33 C 0.7988(8) 0.5813(16) -0.1194(4) 0.040(4) Uiso 1 1 d .
H10J H 0.7628 0.5883 -0.1130 0.048 Uiso 1 1 calc R
H10K H 0.8278 0.6341 -0.1053 0.048 Uiso 1 1 calc R
H10L H 0.8129 0.5009 -0.1156 0.048 Uiso 1 1 calc R
C34 C 0.8141(10) 1.0461(18) -0.1835(5) 0.059(6) Uani 1 1 d .
H69 H 0.8469 1.0136 -0.1910 0.071 Uiso 1 1 calc R
C35 C 0.7805(9) 1.126(2) -0.2113(6) 0.068(7) Uani 1 1 d .
H11D H 0.7477 1.1585 -0.2048 0.081 Uiso 1 1 calc R
H11E H 0.7661 1.0814 -0.2327 0.081 Uiso 1 1 calc R
H11F H 0.8055 1.1887 -0.2148 0.081 Uiso 1 1 calc R
C36 C 0.8384(11) 1.113(2) -0.1527(5) 0.084(9) Uani 1 1 d .
H13A H 0.8079 1.1590 -0.1474 0.101 Uiso 1 1 calc R
H13B H 0.8682 1.1655 -0.1562 0.101 Uiso 1 1 calc R
H13C H 0.8555 1.0600 -0.1337 0.101 Uiso 1 1 calc R
C37 C 0.7844(8) -0.1870(15) 0.0637(4) 0.035(4) Uani 1 1 d .
C38 C 0.7850(9) -0.3147(16) 0.0724(5) 0.046(5) Uani 1 1 d .
C39 C 0.8238(9) -0.3796(17) 0.0989(5) 0.046(5) Uani 1 1 d .
H55 H 0.8547 -0.3455 0.1160 0.055 Uiso 1 1 calc R
C40 C 0.8112(8) -0.5022(16) 0.0970(5) 0.041(5) Uani 1 1 d .
H56 H 0.8355 -0.5521 0.1135 0.050 Uiso 1 1 calc R
C41 C 0.7648(9) -0.5521(14) 0.0719(5) 0.038(5) Uani 1 1 d .
H57 H 0.7571 -0.6329 0.0732 0.045 Uiso 1 1 calc R
C42 C 0.7300(8) -0.4869(15) 0.0454(5) 0.042(5) Uani 1 1 d .
C43 C 0.6835(9) -0.5263(19) 0.0167(5) 0.051(5) Uani 1 1 d .
H73 H 0.6745 -0.6069 0.0139 0.062 Uiso 1 1 calc R
C44 C 0.6523(10) -0.446(2) -0.0067(6) 0.061(6) Uani 1 1 d .
H97 H 0.6213 -0.4739 -0.0251 0.073 Uiso 1 1 calc R
C45 C 0.6638(9) -0.3280(16) -0.0048(6) 0.049(5) Uani 1 1 d .
H60 H 0.6412 -0.2768 -0.0217 0.059 Uiso 1 1 calc R
C46 C 0.7085(8) -0.2843(17) 0.0220(4) 0.036(4) Uani 1 1 d .
C47 C 0.7365(8) -0.1705(16) 0.0317(4) 0.033(4) Uani 1 1 d .
C48 C 0.7400(8) -0.3668(15) 0.0464(5) 0.040(5) Uani 1 1 d .
C49 C 0.8537(9) -0.1070(15) 0.1120(5) 0.045(5) Uani 1 1 d .
C50 C 0.8287(8) -0.1200(15) 0.1409(4) 0.033(4) Uani 1 1 d .
C51 C 0.8650(8) -0.1246(19) 0.1720(5) 0.048(5) Uani 1 1 d .
H27 H 0.8499 -0.1314 0.1910 0.058 Uiso 1 1 calc R
C52 C 0.9243(9) -0.1200(18) 0.1780(5) 0.045(5) Uani 1 1 d .
H41 H 0.9493 -0.1230 0.2007 0.054 Uiso 1 1 calc R
C53 C 0.9466(9) -0.1109(18) 0.1506(5) 0.049(5) Uani 1 1 d .
H63 H 0.9874 -0.1081 0.1550 0.059 Uiso 1 1 calc R
C54 C 0.9125(8) -0.1057(16) 0.1168(6) 0.045(5) Uani 1 1 d .
C55 C 0.7625(8) -0.1189(18) 0.1354(5) 0.047(5) Uani 1 1 d .
H21 H 0.7411 -0.1046 0.1108 0.057 Uiso 1 1 calc R
C56 C 0.7479(8) -0.0240(19) 0.1593(5) 0.052(6) Uani 1 1 d .
H40A H 0.7604 0.0526 0.1536 0.062 Uiso 1 1 calc R
H40B H 0.7679 -0.0426 0.1832 0.062 Uiso 1 1 calc R
H40C H 0.7061 -0.0228 0.1561 0.062 Uiso 1 1 calc R
C57 C 0.7444(11) -0.2402(19) 0.1485(6) 0.070(7) Uani 1 1 d .
H62A H 0.7641 -0.2493 0.1729 0.083 Uiso 1 1 calc R
H62B H 0.7554 -0.3041 0.1357 0.083 Uiso 1 1 calc R
H62C H 0.7025 -0.2416 0.1448 0.083 Uiso 1 1 calc R
C58 C 0.9359(8) -0.103(2) 0.0856(5) 0.057(6) Uani 1 1 d .
H95 H 0.9096 -0.0545 0.0674 0.069 Uiso 1 1 calc R
C59 C 0.9959(11) -0.047(2) 0.0960(7) 0.079(8) Uani 1 1 d .
H12J H 1.0103 -0.0404 0.0759 0.095 Uiso 1 1 calc R
H12K H 1.0225 -0.0955 0.1134 0.095 Uiso 1 1 calc R
H12L H 0.9935 0.0306 0.1055 0.095 Uiso 1 1 calc R
C60 C 0.9391(11) -0.224(2) 0.0714(6) 0.072(8) Uani 1 1 d .
H96A H 0.9654 -0.2722 0.0889 0.087 Uiso 1 1 calc R
H96B H 0.9535 -0.2184 0.0513 0.087 Uiso 1 1 calc R
H96C H 0.9006 -0.2590 0.0648 0.087 Uiso 1 1 calc R
C61 C 0.6716(8) -0.0508(14) -0.0075(5) 0.036(4) Uani 1 1 d .
C62 C 0.6727(9) -0.0638(15) -0.0416(5) 0.044(5) Uani 1 1 d .
C63 C 0.6176(9) -0.0549(16) -0.0684(5) 0.047(5) Uani 1 1 d .
H70 H 0.6158 -0.0673 -0.0917 0.057 Uiso 1 1 calc R
C64 C 0.5680(10) -0.0279(18) -0.0593(6) 0.053(5) Uani 1 1 d .
H71 H 0.5327 -0.0130 -0.0763 0.064 Uiso 1 1 calc R
C65 C 0.5709(10) -0.0231(17) -0.0250(6) 0.056(6) Uani 1 1 d .
H88 H 0.5355 -0.0136 -0.0195 0.067 Uiso 1 1 calc R
C66 C 0.6208(9) -0.0308(15) 0.0020(5) 0.042(5) Uani 1 1 d .
C67 C 0.7263(9) -0.089(2) -0.0514(5) 0.051(6) Uani 1 1 d .
H52 H 0.7588 -0.0962 -0.0299 0.061 Uiso 1 1 calc R
C68 C 0.7410(10) 0.0117(19) -0.0726(6) 0.066(6) Uani 1 1 d .
H94A H 0.7463 0.0839 -0.0592 0.079 Uiso 1 1 calc R
H94B H 0.7094 0.0218 -0.0937 0.079 Uiso 1 1 calc R
H94C H 0.7767 -0.0067 -0.0784 0.079 Uiso 1 1 calc R
C69 C 0.7235(11) -0.200(2) -0.0717(6) 0.072(7) Uani 1 1 d .
H98A H 0.6923 -0.1942 -0.0932 0.087 Uiso 1 1 calc R
H98B H 0.7161 -0.2660 -0.0583 0.087 Uiso 1 1 calc R
H98C H 0.7603 -0.2119 -0.0769 0.087 Uiso 1 1 calc R
C70 C 0.6186(8) -0.0207(15) 0.0383(5) 0.042(5) Uani 1 1 d .
H49 H 0.6595 -0.0270 0.0529 0.051 Uiso 1 1 calc R
C71 C 0.5962(10) 0.0975(17) 0.0474(5) 0.055(6) Uani 1 1 d .
H50A H 0.6010 0.1008 0.0720 0.066 Uiso 1 1 calc R
H50B H 0.5552 0.1058 0.0349 0.066 Uiso 1 1 calc R
H50C H 0.6182 0.1609 0.0409 0.066 Uiso 1 1 calc R
C72 C 0.5871(9) -0.1216(18) 0.0480(6) 0.056(6) Uani 1 1 d .
H61A H 0.6063 -0.1945 0.0451 0.068 Uiso 1 1 calc R
H61B H 0.5472 -0.1226 0.0333 0.068 Uiso 1 1 calc R
H61C H 0.5873 -0.1136 0.0720 0.068 Uiso 1 1 calc R
C73 C 0.9495(8) 0.7244(17) -0.1500(4) 0.036(4) Uani 1 1 d .
C74 C 0.5437(9) -0.3039(15) 0.1532(4) 0.039(5) Uani 1 1 d .
C75 C 0.5283(8) -0.2038(16) 0.1351(5) 0.044(5) Uani 1 1 d .
H87 H 0.4993 -0.2056 0.1137 0.053 Uiso 1 1 calc R
C76 C 0.5560(9) -0.0933(18) 0.1483(5) 0.047(5) Uani 1 1 d .
H86 H 0.5446 -0.0227 0.1361 0.056 Uiso 1 1 calc R
C77 C 0.5989(9) -0.0942(16) 0.1788(4) 0.042(5) Uani 1 1 d .
H85 H 0.6172 -0.0225 0.1871 0.050 Uiso 1 1 calc R
C78 C 0.6173(8) -0.1949(16) 0.1984(5) 0.038(4) Uiso 1 1 d .
C79 C 0.6622(9) -0.2050(17) 0.2290(5) 0.050(5) Uani 1 1 d .
H83 H 0.6831 -0.1371 0.2386 0.060 Uiso 1 1 calc R
C80 C 0.6765(9) -0.3075(18) 0.2454(5) 0.046(5) Uani 1 1 d .
H82 H 0.7075 -0.3104 0.2659 0.055 Uiso 1 1 calc R
C81 C 0.6452(8) -0.4137(15) 0.2322(4) 0.035(4) Uani 1 1 d .
H81 H 0.6540 -0.4854 0.2442 0.042 Uiso 1 1 calc R
C82 C 0.6036(8) -0.4072(18) 0.2025(5) 0.044(5) Uani 1 1 d .
C83 C 0.5609(8) -0.4935(14) 0.1807(4) 0.030(4) Uani 1 1 d .
C84 C 0.5906(7) -0.2984(14) 0.1853(5) 0.033(4) Uani 1 1 d .
C85 C 0.4663(8) -0.4214(14) 0.0950(4) 0.035(4) Uani 1 1 d .
C86 C 0.4142(8) -0.3611(19) 0.0888(5) 0.050(6) Uani 1 1 d .
C87 C 0.3964(9) -0.2941(16) 0.0582(5) 0.041(5) Uani 1 1 d .
H37 H 0.3608 -0.2532 0.0524 0.050 Uiso 1 1 calc R
C88 C 0.4323(11) -0.2903(18) 0.0372(5) 0.055(6) Uani 1 1 d .
H36 H 0.4216 -0.2413 0.0176 0.066 Uiso 1 1 calc R
C89 C 0.4819(9) -0.3523(16) 0.0428(4) 0.042(5) Uani 1 1 d .
H35 H 0.5043 -0.3492 0.0271 0.051 Uiso 1 1 calc R
C90 C 0.4998(8) -0.4225(14) 0.0731(5) 0.037(4) Uani 1 1 d .
C91 C 0.3787(10) -0.360(2) 0.1131(4) 0.056(6) Uani 1 1 d .
H118 H 0.3953 -0.4190 0.1312 0.067 Uiso 1 1 calc R
C92 C 0.3128(10) -0.396(3) 0.0946(7) 0.092(10) Uani 1 1 d .
H12A H 0.3118 -0.4734 0.0843 0.110 Uiso 1 1 calc R
H12B H 0.2953 -0.3391 0.0768 0.110 Uiso 1 1 calc R
H12C H 0.2911 -0.3976 0.1116 0.110 Uiso 1 1 calc R
C93 C 0.3764(10) -0.241(2) 0.1313(7) 0.089(9) Uani 1 1 d .
H11G H 0.3597 -0.1811 0.1141 0.107 Uiso 1 1 calc R
H11H H 0.4156 -0.2174 0.1442 0.107 Uiso 1 1 calc R
H11I H 0.3526 -0.2489 0.1470 0.107 Uiso 1 1 calc R
C94 C 0.5561(9) -0.4922(18) 0.0787(4) 0.045(5) Uani 1 1 d .
H44 H 0.5607 -0.5402 0.0998 0.054 Uiso 1 1 calc R
C95 C 0.5533(11) -0.575(2) 0.0500(5) 0.069(7) Uani 1 1 d .
H93A H 0.5880 -0.6236 0.0556 0.082 Uiso 1 1 calc R
H93B H 0.5511 -0.5305 0.0291 0.082 Uiso 1 1 calc R
H93C H 0.5190 -0.6242 0.0463 0.082 Uiso 1 1 calc R
C96 C 0.6082(9) -0.414(2) 0.0851(5) 0.053(6) Uani 1 1 d .
H58A H 0.6110 -0.3659 0.1054 0.064 Uiso 1 1 calc R
H58B H 0.6046 -0.3639 0.0652 0.064 Uiso 1 1 calc R
H58C H 0.6431 -0.4620 0.0890 0.064 Uiso 1 1 calc R
C97 C 0.5994(8) -0.6773(14) 0.2031(5) 0.035(4) Uani 1 1 d .
C98 C 0.6488(8) -0.7013(18) 0.1925(5) 0.049(5) Uani 1 1 d .
C99 C 0.6906(9) -0.7733(19) 0.2140(5) 0.051(6) Uani 1 1 d .
H38 H 0.7267 -0.7837 0.2094 0.062 Uiso 1 1 calc R
C100 C 0.6802(9) -0.8308(17) 0.2423(6) 0.057(6) Uani 1 1 d .
H39 H 0.7066 -0.8879 0.2545 0.068 Uiso 1 1 calc R
C101 C 0.6321(9) -0.804(2) 0.2520(5) 0.054(6) Uani 1 1 d .
H42 H 0.6274 -0.8377 0.2724 0.064 Uiso 1 1 calc R
C102 C 0.5889(8) -0.7278(19) 0.2325(5) 0.052(5) Uani 1 1 d .
C103 C 0.6630(9) -0.6388(16) 0.1632(5) 0.041(5) Uani 1 1 d .
H31 H 0.6279 -0.5943 0.1504 0.049 Uiso 1 1 calc R
C104 C 0.6775(9) -0.7275(17) 0.1379(5) 0.053(6) Uani 1 1 d .
H32A H 0.6451 -0.7814 0.1295 0.063 Uiso 1 1 calc R
H32B H 0.7122 -0.7713 0.1497 0.063 Uiso 1 1 calc R
H32C H 0.6842 -0.6853 0.1185 0.063 Uiso 1 1 calc R
C105 C 0.7143(8) -0.5489(17) 0.1754(4) 0.043(5) Uani 1 1 d .
H43A H 0.7497 -0.5905 0.1875 0.052 Uiso 1 1 calc R
H43B H 0.7048 -0.4917 0.1908 0.052 Uiso 1 1 calc R
H43C H 0.7203 -0.5087 0.1555 0.052 Uiso 1 1 calc R
C106 C 0.5368(10) -0.7016(17) 0.2447(6) 0.053(6) Uani 1 1 d .
H29 H 0.5065 -0.6665 0.2252 0.064 Uiso 1 1 calc R
C107 C 0.5118(11) -0.802(2) 0.2571(7) 0.087(9) Uani 1 1 d .
H12G H 0.5407 -0.8369 0.2764 0.105 Uiso 1 1 calc R
H12H H 0.4992 -0.8589 0.2386 0.105 Uiso 1 1 calc R
H12I H 0.4785 -0.7763 0.2645 0.105 Uiso 1 1 calc R
C108 C 0.5540(11) -0.610(2) 0.2736(7) 0.078(8) Uani 1 1 d .
H12D H 0.5830 -0.6436 0.2933 0.093 Uiso 1 1 calc R
H12E H 0.5198 -0.5876 0.2805 0.093 Uiso 1 1 calc R
H12F H 0.5701 -0.5414 0.2654 0.093 Uiso 1 1 calc R

loop_
_atom_site_aniso_label
_atom_site_aniso_U_11
_atom_site_aniso_U_22
_atom_site_aniso_U_33
_atom_site_aniso_U_23
_atom_site_aniso_U_13
_atom_site_aniso_U_12
W1 0.0409(5) 0.0539(6) 0.0415(5) -0.0009(4) 0.0140(4) -0.0019(4)
W2 0.0938(8) 0.0341(5) 0.0948(8) -0.0079(5) 0.0698(7) -0.0075(5)
W3 0.0427(5) 0.0350(5) 0.0527(5) 0.0010(4) 0.0136(4) -0.0045(4)
Cl1 0.048(3) 0.063(3) 0.048(3) -0.011(2) 0.015(2) -0.011(3)
Cl2 0.042(3) 0.076(4) 0.046(3) 0.009(3) 0.008(2) -0.002(3)
Cl3 0.045(3) 0.045(3) 0.046(3) 0.002(2) 0.011(2) -0.007(2)
Cl4 0.234(16) 0.227(16) 0.175(11) -0.037(10) 0.098(11) -0.005(12)
Cl5 0.047(3) 0.058(3) 0.049(3) -0.002(2) 0.025(2) 0.004(2)
Cl6 0.183(10) 0.105(7) 0.080(5) 0.005(4) 0.045(6) 0.060(6)
Cl7 0.045(3) 0.041(3) 0.049(3) 0.001(2) 0.020(2) 0.002(2)
Cl8 0.095(7) 0.215(12) 0.179(10) -0.111(9) 0.059(7) -0.042(7)
Cl9 0.064(3) 0.035(3) 0.045(3) -0.005(2) 0.021(3) -0.005(2)
Cl10 0.058(4) 0.042(3) 0.078(4) 0.017(3) 0.032(3) 0.002(2)
Cl11 0.029(3) 0.051(3) 0.065(3) 0.007(2) 0.018(2) 0.002(2)
Cl12 0.296(18) 0.128(10) 0.129(9) -0.006(7) 0.005(10) -0.007(10)
N1 0.038(10) 0.034(9) 0.051(10) 0.001(7) 0.017(8) 0.010(7)
N2 0.035(9) 0.038(9) 0.055(10) 0.002(7) 0.017(8) 0.004(7)
N3 0.021(8) 0.029(8) 0.046(9) -0.013(7) 0.008(7) -0.001(6)
N4 0.030(9) 0.042(10) 0.032(8) -0.006(7) 0.013(7) 0.000(7)
N5 0.034(9) 0.040(9) 0.031(8) -0.012(7) 0.024(7) -0.003(7)
N6 0.034(9) 0.057(11) 0.042(10) 0.005(8) 0.016(8) -0.004(8)
C1 0.052(13) 0.046(12) 0.041(12) 0.003(9) 0.018(10) -0.015(10)
C2 0.061(16) 0.13(2) 0.033(12) 0.012(13) 0.004(11) 0.072(16)
C4 0.022(9) 0.038(10) 0.012(8) 0.001(7) 0.001(7) -0.008(7)
C5 0.12(3) 0.16(3) 0.066(18) 0.048(18) 0.033(18) 0.10(2)
C6 0.042(14) 0.086(18) 0.065(16) 0.014(13) 0.009(12) 0.040(13)
C7 0.10(2) 0.10(2) 0.049(14) -0.011(13) 0.042(15) 0.025(17)
C8 0.061(16) 0.060(15) 0.066(16) -0.003(12) 0.024(13) 0.026(12)
C9 0.051(14) 0.094(19) 0.021(11) 0.000(10) -0.003(10) 0.002(13)
C10 0.035(11) 0.043(12) 0.061(13) -0.004(9) 0.024(10) 0.024(9)
C11 0.026(11) 0.044(12) 0.053(13) -0.008(9) 0.017(10) -0.005(9)
C12 0.058(15) 0.056(14) 0.044(13) 0.016(10) 0.014(11) 0.008(11)
C13 0.053(14) 0.050(13) 0.057(13) 0.020(10) 0.021(11) 0.007(11)
C14 0.057(14) 0.044(13) 0.076(15) -0.002(10) 0.042(12) 0.031(10)
C15 0.044(12) 0.055(13) 0.036(11) -0.007(9) 0.018(9) 0.005(10)
C16 0.051(14) 0.049(13) 0.068(15) -0.002(11) 0.030(12) 0.000(11)
C17 0.053(15) 0.058(15) 0.066(15) -0.034(12) 0.008(12) 0.002(11)
C18 0.042(12) 0.051(13) 0.035(11) 0.004(9) 0.018(9) 0.006(9)
C19 0.034(12) 0.027(11) 0.101(18) -0.020(11) 0.023(12) 0.004(9)
C20 0.061(17) 0.12(2) 0.073(17) 0.034(15) 0.041(14) 0.016(15)
C21 0.047(15) 0.054(15) 0.102(19) 0.012(13) 0.026(14) -0.003(11)
C22 0.068(16) 0.035(12) 0.059(14) -0.003(10) 0.013(12) -0.005(10)
C23 0.12(3) 0.051(16) 0.12(2) -0.001(15) 0.07(2) -0.024(16)
C25 0.040(12) 0.034(11) 0.059(13) 0.011(9) 0.013(10) 0.004(9)
C26 0.032(10) 0.083(15) 0.006(8) -0.015(8) 0.005(7) -0.005(10)
C27 0.045(13) 0.075(17) 0.054(13) -0.011(11) 0.026(11) -0.024(12)
C28 0.023(11) 0.070(16) 0.044(12) 0.000(11) -0.006(9) 0.003(10)
C29 0.061(16) 0.043(14) 0.088(18) 0.000(12) 0.013(14) 0.002(12)
C30 0.045(13) 0.058(14) 0.026(10) -0.018(9) -0.004(9) 0.024(10)
C31 0.047(13) 0.039(12) 0.060(14) 0.007(10) 0.003(11) 0.004(10)
C32 0.10(2) 0.029(11) 0.064(15) -0.005(10) 0.023(14) -0.007(12)
C34 0.064(16) 0.040(13) 0.050(14) -0.011(10) -0.021(12) -0.010(11)
C35 0.043(14) 0.062(16) 0.099(19) 0.010(14) 0.022(13) -0.004(12)
C36 0.079(19) 0.12(2) 0.033(13) 0.044(14) -0.014(13) 0.002(17)
C37 0.038(11) 0.035(10) 0.042(11) -0.003(8) 0.029(9) 0.006(8)
C38 0.047(13) 0.036(11) 0.065(14) -0.009(10) 0.034(11) -0.019(9)
C39 0.053(14) 0.044(12) 0.035(11) -0.013(9) 0.002(10) 0.004(10)
C40 0.048(13) 0.041(11) 0.039(11) 0.017(9) 0.019(10) 0.040(10)
C41 0.061(13) 0.015(8) 0.044(11) 0.010(8) 0.027(10) -0.003(8)
C42 0.039(12) 0.024(10) 0.064(13) 0.004(9) 0.016(10) 0.001(8)
C43 0.053(14) 0.043(13) 0.061(14) -0.011(11) 0.020(12) -0.011(11)
C44 0.045(14) 0.065(16) 0.076(16) -0.010(13) 0.024(12) -0.008(12)
C45 0.044(13) 0.016(9) 0.082(16) 0.000(9) 0.010(11) -0.001(8)
C46 0.027(10) 0.048(12) 0.031(10) -0.004(9) 0.006(8) 0.005(9)
C47 0.034(11) 0.037(11) 0.036(10) 0.000(8) 0.023(9) 0.009(8)
C48 0.044(12) 0.027(10) 0.055(12) 0.003(9) 0.026(10) 0.010(9)
C49 0.060(14) 0.023(10) 0.061(14) -0.005(9) 0.028(12) -0.014(9)
C50 0.032(11) 0.033(10) 0.032(10) -0.012(8) 0.006(8) -0.008(8)
C51 0.029(11) 0.084(16) 0.036(11) -0.002(10) 0.016(9) 0.012(10)
C52 0.038(12) 0.054(13) 0.033(11) -0.006(9) -0.007(9) 0.004(10)
C53 0.040(13) 0.054(13) 0.049(13) -0.007(10) 0.007(11) -0.016(10)
C54 0.025(11) 0.035(11) 0.075(15) -0.006(10) 0.015(10) -0.009(8)
C55 0.040(12) 0.057(13) 0.046(12) 0.020(10) 0.015(10) -0.002(10)
C56 0.029(11) 0.084(16) 0.055(13) 0.000(11) 0.033(10) 0.004(10)
C57 0.095(19) 0.060(15) 0.076(16) -0.001(12) 0.060(15) -0.026(13)
C58 0.022(11) 0.093(19) 0.057(14) 0.012(12) 0.010(10) -0.015(11)
C59 0.09(2) 0.059(16) 0.11(2) 0.008(14) 0.073(17) 0.014(14)
C60 0.079(18) 0.09(2) 0.062(15) -0.043(14) 0.048(14) -0.020(15)
C61 0.033(11) 0.024(9) 0.042(11) -0.002(8) -0.005(9) 0.009(8)
C62 0.046(13) 0.026(10) 0.064(14) -0.001(9) 0.024(11) 0.001(9)
C63 0.055(14) 0.031(11) 0.046(12) 0.000(9) -0.002(11) 0.001(10)
C64 0.058(15) 0.047(13) 0.052(14) 0.003(10) 0.012(11) 0.000(11)
C65 0.048(14) 0.032(11) 0.089(18) 0.011(11) 0.024(13) 0.011(10)
C66 0.044(13) 0.028(10) 0.058(13) 0.000(9) 0.022(11) 0.008(9)
C67 0.045(12) 0.092(17) 0.025(10) 0.015(10) 0.024(9) 0.033(12)
C68 0.070(17) 0.048(14) 0.082(17) 0.003(12) 0.025(14) 0.004(12)
C69 0.10(2) 0.056(15) 0.067(16) 0.000(12) 0.028(15) 0.027(14)
C70 0.027(10) 0.030(10) 0.075(14) 0.006(9) 0.023(10) -0.003(8)
C71 0.068(16) 0.042(13) 0.039(12) -0.011(9) -0.009(11) 0.016(11)
C72 0.041(13) 0.042(12) 0.093(17) 0.019(11) 0.030(12) 0.001(10)
C73 0.032(10) 0.066(13) 0.005(8) -0.003(8) -0.002(7) -0.003(9)
C74 0.056(13) 0.024(9) 0.021(9) -0.015(7) -0.015(9) -0.002(8)
C75 0.042(12) 0.033(11) 0.069(14) 0.004(9) 0.036(11) 0.002(9)
C76 0.060(14) 0.052(13) 0.030(11) -0.010(9) 0.013(10) -0.007(10)
C77 0.052(13) 0.037(11) 0.029(10) 0.001(8) -0.001(9) -0.005(9)
C79 0.056(14) 0.029(11) 0.052(13) 0.002(9) -0.006(11) 0.005(10)
C80 0.046(13) 0.061(14) 0.026(10) -0.013(9) 0.002(9) -0.011(10)
C81 0.035(11) 0.036(11) 0.032(10) 0.003(8) 0.004(9) 0.017(8)
C82 0.020(10) 0.059(14) 0.056(13) 0.001(10) 0.015(10) 0.000(9)
C83 0.044(11) 0.024(9) 0.027(9) 0.006(7) 0.019(8) 0.004(8)
C84 0.032(10) 0.017(8) 0.060(12) 0.001(8) 0.030(9) 0.002(7)
C85 0.035(11) 0.016(8) 0.038(11) 0.003(7) -0.017(9) -0.011(7)
C86 0.028(11) 0.062(14) 0.046(12) 0.000(10) -0.014(9) 0.026(10)
C87 0.041(12) 0.030(10) 0.037(11) -0.005(8) -0.014(9) -0.004(9)
C88 0.084(18) 0.042(12) 0.034(11) 0.001(9) 0.007(12) 0.004(12)
C89 0.055(14) 0.041(12) 0.031(11) -0.006(8) 0.012(10) -0.016(10)
C90 0.039(12) 0.020(9) 0.039(11) -0.004(8) -0.010(9) -0.013(8)
C91 0.076(17) 0.080(17) 0.004(8) 0.009(9) 0.000(9) 0.026(13)
C92 0.051(17) 0.12(3) 0.10(2) -0.056(18) 0.014(15) -0.036(16)
C93 0.044(15) 0.11(2) 0.12(2) -0.037(18) 0.035(15) 0.001(15)
C94 0.057(14) 0.058(13) 0.020(10) -0.016(9) 0.009(9) -0.017(11)
C95 0.076(18) 0.077(18) 0.062(15) 0.027(13) 0.033(13) 0.002(14)
C96 0.044(13) 0.083(17) 0.038(11) -0.009(10) 0.020(10) -0.015(11)
C97 0.040(11) 0.021(9) 0.042(11) -0.008(8) 0.006(9) -0.010(8)
C98 0.028(11) 0.052(13) 0.066(14) 0.014(10) 0.014(10) 0.005(9)
C99 0.044(13) 0.063(15) 0.040(12) -0.023(11) 0.000(10) -0.016(11)
C100 0.037(13) 0.036(12) 0.080(16) 0.023(11) -0.011(12) 0.009(10)
C101 0.038(13) 0.076(16) 0.040(12) 0.014(11) 0.000(10) -0.002(11)
C102 0.028(11) 0.056(14) 0.062(14) -0.017(11) -0.001(10) -0.006(10)
C103 0.048(13) 0.035(11) 0.050(12) -0.002(9) 0.028(10) -0.010(9)
C104 0.060(14) 0.040(12) 0.065(14) 0.000(10) 0.030(12) 0.028(10)
C105 0.051(13) 0.055(13) 0.028(10) 0.008(9) 0.018(9) 0.016(10)
C106 0.061(15) 0.040(12) 0.069(14) 0.017(10) 0.038(12) 0.022(10)
C107 0.058(17) 0.10(2) 0.13(2) -0.021(17) 0.056(17) -0.037(15)
C108 0.081(19) 0.050(15) 0.12(2) 0.017(15) 0.065(17) 0.006(13)

loop_
_atom_type_symbol
_atom_type_description
_atom_type_scat_dispersion_real
_atom_type_scat_dispersion_imag
_atom_type_scat_source
C C 0.0033 0.0016 'International Tables Vol C Tables 4.2.6.8 and 6.1.1.4'
H H 0.0000 0.0000 'International Tables Vol C Tables 4.2.6.8 and 6.1.1.4'
Cl Cl 0.1484 0.1585 'International Tables Vol C Tables 4.2.6.8 and 6.1.1.4'
N N 0.0061 0.0033 'International Tables Vol C Tables 4.2.6.8 and 6.1.1.4'
W W -0.8490 6.8722 'International Tables Vol C Tables 4.2.6.8 and 6.1.1.4'

loop_
_geom_angle_atom_site_label_1
_geom_angle_atom_site_label_2
_geom_angle_atom_site_label_3
_geom_angle
Cl4 W1 N2 89.1(7)
Cl4 W1 Cl2 104.4(6)
N2 W1 Cl2 165.5(4)
Cl4 W1 Cl3 99.1(5)
N2 W1 Cl3 86.0(4)
Cl2 W1 Cl3 86.93(19)
Cl4 W1 Cl1 97.2(5)
N2 W1 Cl1 97.0(4)
Cl2 W1 Cl1 86.4(2)
Cl3 W1 Cl1 163.52(18)
Cl4 W1 N1 160.5(6)
N2 W1 N1 71.7(5)
Cl2 W1 N1 94.9(4)
Cl3 W1 N1 83.6(4)
Cl1 W1 N1 81.9(4)
Cl8 W2 Cl6 99.2(5)
Cl8 W2 N4 95.9(6)
Cl6 W2 N4 164.9(5)
Cl8 W2 N3 168.1(5)
Cl6 W2 N3 91.6(5)
N4 W2 N3 73.5(5)
Cl8 W2 Cl7 92.0(3)
Cl6 W2 Cl7 92.0(3)
N4 W2 Cl7 86.6(4)
N3 W2 Cl7 92.7(4)
Cl8 W2 Cl5 88.8(3)
Cl6 W2 Cl5 92.3(3)
N4 W2 Cl5 88.9(4)
N3 W2 Cl5 85.7(4)
Cl7 W2 Cl5 175.47(18)
Cl12 W3 N6 89.0(6)
Cl12 W3 Cl10 103.6(5)
N6 W3 Cl10 167.0(4)
Cl12 W3 Cl9 95.3(5)
N6 W3 Cl9 96.5(4)
Cl10 W3 Cl9 85.49(18)
Cl12 W3 N5 161.0(6)
N6 W3 N5 72.3(5)
Cl10 W3 N5 95.2(4)
Cl9 W3 N5 83.5(3)
Cl12 W3 Cl11 100.3(6)
N6 W3 Cl11 86.8(4)
Cl10 W3 Cl11 87.90(18)
Cl9 W3 Cl11 164.09(18)
N5 W3 Cl11 82.7(3)
C11 N1 C25 116.8(15)
C11 N1 W1 110.6(11)
C25 N1 W1 132.6(12)
C73 N2 C13 118.3(16)
C73 N2 W1 119.5(12)
C13 N2 W1 122.0(12)
C47 N3 C61 116.9(14)
C47 N3 W2 113.6(12)
C61 N3 W2 129.5(11)
C37 N4 C49 118.0(15)
C37 N4 W2 115.1(12)
C49 N4 W2 126.9(11)
C83 N5 C97 118.4(14)
C83 N5 W3 111.9(12)
C97 N5 W3 129.2(10)
C4 N6 C85 115.8(15)
C4 N6 W3 117.0(12)
C85 N6 W3 127.2(11)
C2 C1 C12 122.2(18)
C2 C1 C73 135.0(19)
C12 C1 C73 102.8(17)
C1 C2 C3 116(2)
C1 C2 H105 121.8
C3 C2 H105 121.8
C5 C3 C2 124(3)
C5 C3 H128 117.8
C2 C3 H128 117.8
N6 C4 C74 132.2(15)
N6 C4 C83 117.4(15)
C74 C4 C83 109.8(13)
C3 C5 C6 118(3)
C3 C5 H127 121.1
C6 C5 H127 121.1
C5 C6 C7 132(2)
C5 C6 C12 117(2)
C7 C6 C12 110.9(19)
C8 C7 C6 124(2)
C8 C7 H126 117.9
C6 C7 H126 117.9
C7 C8 C9 122(2)
C7 C8 H106 119.0
C9 C8 H106 119.0
C10 C9 C8 120(2)
C10 C9 H107 120.2
C8 C9 H107 120.2
C9 C10 C11 137.1(18)
C9 C10 C12 117.0(19)
C11 C10 C12 105.7(15)
N1 C11 C10 133.1(17)
N1 C11 C73 117.0(16)
C10 C11 C73 108.8(16)
C1 C12 C10 113.0(17)
C1 C12 C6 120.7(19)
C10 C12 C6 126.3(19)
C18 C13 C14 124.5(19)
C18 C13 N2 115.7(18)
C14 C13 N2 119.6(18)
C15 C14 C13 114(2)
C15 C14 C19 123.9(19)
C13 C14 C19 122.4(16)
C16 C15 C14 122(2)
C16 C15 H100 118.8
C14 C15 H100 118.8
C17 C16 C15 123(2)
C17 C16 H99 118.3
C15 C16 H99 118.3
C16 C17 C18 117(2)
C16 C17 H77 121.3
C18 C17 H77 121.3
C13 C18 C17 118.0(19)
C13 C18 C22 125.4(17)
C17 C18 C22 116.6(19)
C14 C19 C21 109.5(18)
C14 C19 C20 112.4(18)
C21 C19 C20 109.6(19)
C14 C19 H102 108.4
C21 C19 H102 108.4
C20 C19 H102 108.4
C19 C20 H10A 109.5
C19 C20 H10B 109.5
H10A C20 H10B 109.5
C19 C20 H10C 109.5
H10A C20 H10C 109.5
H10B C20 H10C 109.5
C19 C21 H10D 109.5
C19 C21 H10E 109.5
H10D C21 H10E 109.5
C19 C21 H10F 109.5
H10D C21 H10F 109.5
H10E C21 H10F 109.5
C24 C22 C23 112.3(19)
C24 C22 C18 112.1(18)
C23 C22 C18 109.6(18)
C24 C22 H76 107.5
C23 C22 H76 107.5
C18 C22 H76 107.5
C22 C23 H12M 109.5
C22 C23 H12N 109.5
H12M C23 H12N 109.5
C22 C23 H12O 109.5
H12M C23 H12O 109.5
H12N C23 H12O 109.5
C22 C24 H10G 109.5
C22 C24 H10H 109.5
H10G C24 H10H 109.5
C22 C24 H10I 109.5
H10G C24 H10I 109.5
H10H C24 H10I 109.5
C30 C25 C26 126(2)
C30 C25 N1 118.5(17)
C26 C25 N1 115.4(16)
C25 C26 C27 115.4(19)
C25 C26 C31 128.0(17)
C27 C26 C31 116.6(18)
C28 C27 C26 118.8(18)
C28 C27 H113 120.6
C26 C27 H113 120.6
C29 C28 C27 119(2)
C29 C28 H114 120.7
C27 C28 H114 120.7
C28 C29 C30 125(2)
C28 C29 H115 117.3
C30 C29 H115 117.3
C25 C30 C29 116(2)
C25 C30 C34 125.5(19)
C29 C30 C34 118.7(19)
C33 C31 C26 111.4(16)
C33 C31 C32 110.1(17)
C26 C31 C32 112.6(16)
C33 C31 H110 107.5
C26 C31 H110 107.5
C32 C31 H110 107.5
C31 C32 H11A 109.5
C31 C32 H11B 109.5
H11A C32 H11B 109.5
C31 C32 H11C 109.5
H11A C32 H11C 109.5
H11B C32 H11C 109.5
C31 C33 H10J 109.5
C31 C33 H10K 109.5
H10J C33 H10K 109.5
C31 C33 H10L 109.5
H10J C33 H10L 109.5
H10K C33 H10L 109.5
C36 C34 C35 109(2)
C36 C34 C30 110(2)
C35 C34 C30 114.1(18)
C36 C34 H69 107.6
C35 C34 H69 107.6
C30 C34 H69 107.6
C34 C35 H11D 109.5
C34 C35 H11E 109.5
H11D C35 H11E 109.5
C34 C35 H11F 109.5
H11D C35 H11F 109.5
H11E C35 H11F 109.5
C34 C36 H13A 109.5
C34 C36 H13B 109.5
H13A C36 H13B 109.5
C34 C36 H13C 109.5
H13A C36 H13C 109.5
H13B C36 H13C 109.5
N4 C37 C47 117.6(16)
N4 C37 C38 136.0(18)
C47 C37 C38 106.4(16)
C48 C38 C39 123.1(17)
C48 C38 C37 106.3(17)
C39 C38 C37 130.4(18)
C38 C39 C40 112.9(17)
C38 C39 H55 123.6
C40 C39 H55 123.6
C41 C40 C39 123.4(16)
C41 C40 H56 118.3
C39 C40 H56 118.3
C42 C41 C40 121.9(16)
C42 C41 H57 119.0
C40 C41 H57 119.0
C41 C42 C48 116.6(18)
C41 C42 C43 128.5(18)
C48 C42 C43 114.9(18)
C44 C43 C42 119.7(19)
C44 C43 H73 120.1
C42 C43 H73 120.1
C45 C44 C43 123(2)
C45 C44 H97 118.3
C43 C44 H97 118.3
C44 C45 C46 120(2)
C44 C45 H60 120.1
C46 C45 H60 120.1
C45 C46 C48 116.7(18)
C45 C46 C47 136.5(17)
C48 C46 C47 106.7(15)
N3 C47 C46 133.4(17)
N3 C47 C37 118.4(16)
C46 C47 C37 107.8(15)
C42 C48 C38 121.9(18)
C42 C48 C46 125.4(19)
C38 C48 C46 112.7(17)
C54 C49 N4 121.1(17)
C54 C49 C50 121.9(19)
N4 C49 C50 116.9(16)
C51 C50 C49 117.3(17)
C51 C50 C55 120.9(16)
C49 C50 C55 121.6(16)
C50 C51 C52 122.5(18)
C50 C51 H27 118.7
C52 C51 H27 118.7
C53 C52 C51 119.0(18)
C53 C52 H41 120.5
C51 C52 H41 120.5
C52 C53 C54 123.3(19)
C52 C53 H63 118.3
C54 C53 H63 118.3
C49 C54 C53 115.8(19)
C49 C54 C58 119.5(18)
C53 C54 C58 124.6(17)
C50 C55 C56 108.8(16)
C50 C55 C57 108.3(17)
C56 C55 C57 105.3(15)
C50 C55 H21 111.4
C56 C55 H21 111.4
C57 C55 H21 111.4
C55 C56 H40A 109.5
C55 C56 H40B 109.5
H40A C56 H40B 109.5
C55 C56 H40C 109.5
H40A C56 H40C 109.5
H40B C56 H40C 109.5
C55 C57 H62A 109.5
C55 C57 H62B 109.5
H62A C57 H62B 109.5
C55 C57 H62C 109.5
H62A C57 H62C 109.5
H62B C57 H62C 109.5
C60 C58 C59 110.1(19)
C60 C58 C54 112.0(18)
C59 C58 C54 108.7(17)
C60 C58 H95 108.6
C59 C58 H95 108.6
C54 C58 H95 108.6
C58 C59 H12J 109.5
C58 C59 H12K 109.5
H12J C59 H12K 109.5
C58 C59 H12L 109.5
H12J C59 H12L 109.5
H12K C59 H12L 109.5
C58 C60 H96A 109.5
C58 C60 H96B 109.5
H96A C60 H96B 109.5
C58 C60 H96C 109.5
H96A C60 H96C 109.5
H96B C60 H96C 109.5
C66 C61 C62 123.6(17)
C66 C61 N3 116.4(16)
C62 C61 N3 119.9(16)
C61 C62 C63 117.5(17)
C61 C62 C67 123.2(18)
C63 C62 C67 119.2(18)
C64 C63 C62 119.0(19)
C64 C63 H70 120.5
C62 C63 H70 120.5
C65 C64 C63 119(2)
C65 C64 H71 120.5
C63 C64 H71 120.5
C64 C65 C66 126(2)
C64 C65 H88 117.1
C66 C65 H88 117.1
C65 C66 C61 114.8(18)
C65 C66 C70 120.8(18)
C61 C66 C70 124.4(18)
C62 C67 C69 114(2)
C62 C67 C68 111.4(17)
C69 C67 C68 107.7(16)
C62 C67 H52 107.9
C69 C67 H52 107.9
C68 C67 H52 107.9
C67 C68 H94A 109.5
C67 C68 H94B 109.5
H94A C68 H94B 109.5
C67 C68 H94C 109.5
H94A C68 H94C 109.5
H94B C68 H94C 109.5
C67 C69 H98A 109.5
C67 C69 H98B 109.5
H98A C69 H98B 109.5
C67 C69 H98C 109.5
H98A C69 H98C 109.5
H98B C69 H98C 109.5
C66 C70 C72 111.4(17)
C66 C70 C71 114.7(16)
C72 C70 C71 112.1(17)
C66 C70 H49 106.0
C72 C70 H49 106.0
C71 C70 H49 106.0
C70 C71 H50A 109.5
C70 C71 H50B 109.5
H50A C71 H50B 109.5
C70 C71 H50C 109.5
H50A C71 H50C 109.5
H50B C71 H50C 109.5
C70 C72 H61A 109.5
C70 C72 H61B 109.5
H61A C72 H61B 109.5
C70 C72 H61C 109.5
H61A C72 H61C 109.5
H61B C72 H61C 109.5
N2 C73 C11 117.1(16)
N2 C73 C1 133.3(17)
C11 C73 C1 109.5(15)
C75 C74 C4 137.3(17)
C75 C74 C84 118.0(16)
C4 C74 C84 104.6(14)
C74 C75 C76 120.5(19)
C74 C75 H87 119.7
C76 C75 H87 119.7
C77 C76 C75 118.3(19)
C77 C76 H86 120.9
C75 C76 H86 120.9
C76 C77 C78 123.8(18)
C76 C77 H85 118.1
C78 C77 H85 118.1
C84 C78 C77 116.8(17)
C84 C78 C79 115.3(17)
C77 C78 C79 127.8(18)
C80 C79 C78 122.5(19)
C80 C79 H83 118.8
C78 C79 H83 118.8
C79 C80 C81 120.9(18)
C79 C80 H82 119.6
C81 C80 H82 119.6
C82 C81 C80 117.8(17)
C82 C81 H81 121.1
C80 C81 H81 121.1
C81 C82 C84 119.9(18)
C81 C82 C83 134.6(18)
C84 C82 C83 105.5(16)
N5 C83 C4 117.7(15)
N5 C83 C82 135.9(17)
C4 C83 C82 106.0(14)
C78 C84 C82 123.5(18)
C78 C84 C74 122.4(16)
C82 C84 C74 114.0(15)
C90 C85 C86 123.9(17)
C90 C85 N6 116.3(16)
C86 C85 N6 119.8(18)
C85 C86 C87 117.3(19)
C85 C86 C91 123.2(18)
C87 C86 C91 119.4(17)
C88 C87 C86 118.3(19)
C88 C87 H37 120.9
C86 C87 H37 120.9
C89 C88 C87 124.0(19)
C89 C88 H36 118.0
C87 C88 H36 118.0
C88 C89 C90 118.4(18)
C88 C89 H35 120.8
C90 C89 H35 120.8
C85 C90 C89 117.9(18)
C85 C90 C94 124.7(16)
C89 C90 C94 117.3(18)
C86 C91 C93 116(2)
C86 C91 C92 111.7(16)
C93 C91 C92 106.4(19)
C86 C91 H118 107.6
C93 C91 H118 107.6
C92 C91 H118 107.6
C91 C92 H12A 109.5
C91 C92 H12B 109.5
H12A C92 H12B 109.5
C91 C92 H12C 109.5
H12A C92 H12C 109.5
H12B C92 H12C 109.5
C91 C93 H11G 109.5
C91 C93 H11H 109.5
H11G C93 H11H 109.5
C91 C93 H11I 109.5
H11G C93 H11I 109.5
H11H C93 H11I 109.5
C95 C94 C96 111.1(17)
C95 C94 C90 111.8(16)
C96 C94 C90 112.2(17)
C95 C94 H44 107.1
C96 C94 H44 107.1
C90 C94 H44 107.1
C94 C95 H93A 109.5
C94 C95 H93B 109.5
H93A C95 H93B 109.5
C94 C95 H93C 109.5
H93A C95 H93C 109.5
H93B C95 H93C 109.5
C94 C96 H58A 109.5
C94 C96 H58B 109.5
H58A C96 H58B 109.5
C94 C96 H58C 109.5
H58A C96 H58C 109.5
H58B C96 H58C 109.5
C98 C97 C102 123.5(18)
C98 C97 N5 118.5(16)
C102 C97 N5 117.8(16)
C99 C98 C97 116.4(18)
C99 C98 C103 119.2(18)
C97 C98 C103 123.6(18)
C98 C99 C100 122(2)
C98 C99 H38 119.2
C100 C99 H38 119.2
C101 C100 C99 119.9(19)
C101 C100 H39 120.1
C99 C100 H39 120.1
C100 C101 C102 122(2)
C100 C101 H42 119.2
C102 C101 H42 119.2
C97 C102 C101 116.5(19)
C97 C102 C106 124.4(19)
C101 C102 C106 119(2)
C98 C103 C104 110.9(16)
C98 C103 C105 113.2(16)
C104 C103 C105 109.3(15)
C98 C103 H31 107.7
C104 C103 H31 107.7
C105 C103 H31 107.7
C103 C104 H32A 109.5
C103 C104 H32B 109.5
H32A C104 H32B 109.5
C103 C104 H32C 109.5
H32A C104 H32C 109.5
H32B C104 H32C 109.5
C103 C105 H43A 109.5
C103 C105 H43B 109.5
H43A C105 H43B 109.5
C103 C105 H43C 109.5
H43A C105 H43C 109.5
H43B C105 H43C 109.5
C107 C106 C102 115.2(19)
C107 C106 C108 108.7(19)
C102 C106 C108 108.7(19)
C107 C106 H29 108.0
C102 C106 H29 108.0
C108 C106 H29 108.0
C106 C107 H12G 109.5
C106 C107 H12H 109.5
H12G C107 H12H 109.5
C106 C107 H12I 109.5
H12G C107 H12I 109.5
H12H C107 H12I 109.5
C106 C108 H12D 109.5
C106 C108 H12E 109.5
H12D C108 H12E 109.5
C106 C108 H12F 109.5
H12D C108 H12F 109.5
H12E C108 H12F 109.5

loop_
_geom_bond_atom_site_label_1
_geom_bond_atom_site_label_2
_geom_bond_distance
W1 Cl4 1.732(13)
W1 N2 2.143(15)
W1 Cl2 2.329(6)
W1 Cl3 2.357(5)
W1 Cl1 2.370(5)
W1 N1 2.380(15)
W2 Cl8 2.045(9)
W2 Cl6 2.108(8)
W2 N4 2.248(15)
W2 N3 2.278(13)
W2 Cl7 2.321(5)
W2 Cl5 2.362(5)
W3 Cl12 1.772(13)
W3 N6 2.203(16)
W3 Cl10 2.341(5)
W3 Cl9 2.344(5)
W3 N5 2.359(14)
W3 Cl11 2.364(5)
N1 C11 1.33(2)
N1 C25 1.52(2)
N2 C73 1.33(2)
N2 C13 1.48(3)
N3 C47 1.29(2)
N3 C61 1.45(2)
N4 C37 1.30(2)
N4 C49 1.47(2)
N5 C83 1.28(2)
N5 C97 1.49(2)
N6 C4 1.28(2)
N6 C85 1.43(2)
C1 C2 1.34(3)
C1 C12 1.43(3)
C1 C73 1.48(2)
C2 C3 1.42(3)
C2 H105 0.9500
C3 C5 1.41(4)
C3 H128 0.9500
C4 C74 1.46(2)
C4 C83 1.51(2)
C5 C6 1.41(3)
C5 H127 0.9500
C6 C7 1.42(3)
C6 C12 1.46(3)
C7 C8 1.39(3)
C7 H126 0.9500
C8 C9 1.40(3)
C8 H106 0.9500
C9 C10 1.38(3)
C9 H107 0.9500
C10 C11 1.42(3)
C10 C12 1.44(3)
C11 C73 1.44(2)
C13 C18 1.39(3)
C13 C14 1.44(3)
C14 C15 1.40(2)
C14 C19 1.49(3)
C15 C16 1.38(3)
C15 H100 0.9500
C16 C17 1.37(3)
C16 H99 0.9500
C17 C18 1.44(3)
C17 H77 0.9500
C18 C22 1.56(3)
C19 C21 1.51(3)
C19 C20 1.53(3)
C19 H102 1.0000
C20 H10A 0.9800
C20 H10B 0.9800
C20 H10C 0.9800
C21 H10D 0.9800
C21 H10E 0.9800
C21 H10F 0.9800
C22 C24 1.53(3)
C22 C23 1.56(3)
C22 H76 1.0000
C23 H12M 0.9800
C23 H12N 0.9800
C23 H12O 0.9800
C24 H10G 0.9800
C24 H10H 0.9800
C24 H10I 0.9800
C25 C30 1.34(3)
C25 C26 1.38(3)
C26 C27 1.46(3)
C26 C31 1.56(3)
C27 C28 1.44(3)
C27 H113 0.9500
C28 C29 1.30(3)
C28 H114 0.9500
C29 C30 1.40(3)
C29 H115 0.9500
C30 C34 1.51(3)
C31 C33 1.50(2)
C31 C32 1.56(3)
C31 H110 1.0000
C32 H11A 0.9800
C32 H11B 0.9800
C32 H11C 0.9800
C33 H10J 0.9800
C33 H10K 0.9800
C33 H10L 0.9800
C34 C36 1.45(3)
C34 C35 1.50(3)
C34 H69 1.0000
C35 H11D 0.9800
C35 H11E 0.9800
C35 H11F 0.9800
C36 H13A 0.9800
C36 H13B 0.9800
C36 H13C 0.9800
C37 C47 1.49(2)
C37 C38 1.51(3)
C38 C48 1.42(3)
C38 C39 1.42(3)
C39 C40 1.44(3)
C39 H55 0.9500
C40 C41 1.40(3)
C40 H56 0.9500
C41 C42 1.39(2)
C41 H57 0.9500
C42 C48 1.40(2)
C42 C43 1.44(3)
C43 C44 1.38(3)
C43 H73 0.9500
C44 C45 1.38(3)
C44 H97 0.9500
C45 C46 1.39(3)
C45 H60 0.9500
C46 C48 1.43(2)
C46 C47 1.47(3)
C49 C54 1.38(3)
C49 C50 1.48(2)
C50 C51 1.32(2)
C50 C55 1.55(2)
C51 C52 1.38(3)
C51 H27 0.9500
C52 C53 1.38(3)
C52 H41 0.9500
C53 C54 1.39(3)
C53 H63 0.9500
C54 C58 1.53(3)
C55 C56 1.57(3)
C55 C57 1.60(3)
C55 H21 1.0000
C56 H40A 0.9800
C56 H40B 0.9800
C56 H40C 0.9800
C57 H62A 0.9800
C57 H62B 0.9800
C57 H62C 0.9800
C58 C60 1.51(3)
C58 C59 1.53(3)
C58 H95 1.0000
C59 H12J 0.9800
C59 H12K 0.9800
C59 H12L 0.9800
C60 H96A 0.9800
C60 H96B 0.9800
C60 H96C 0.9800
C61 C66 1.41(2)
C61 C62 1.41(3)
C62 C63 1.46(3)
C62 C67 1.49(2)
C63 C64 1.39(3)
C63 H70 0.9500
C64 C65 1.38(3)
C64 H71 0.9500
C65 C66 1.39(3)
C65 H88 0.9500
C66 C70 1.50(3)
C67 C69 1.51(3)
C67 C68 1.54(3)
C67 H52 1.0000
C68 H94A 0.9800
C68 H94B 0.9800
C68 H94C 0.9800
C69 H98A 0.9800
C69 H98B 0.9800
C69 H98C 0.9800
C70 C72 1.50(2)
C70 C71 1.54(2)
C70 H49 1.0000
C71 H50A 0.9800
C71 H50B 0.9800
C71 H50C 0.9800
C72 H61A 0.9800
C72 H61B 0.9800
C72 H61C 0.9800
C74 C75 1.36(2)
C74 C84 1.47(2)
C75 C76 1.46(3)
C75 H87 0.9500
C76 C77 1.37(2)
C76 H86 0.9500
C77 C78 1.40(2)
C77 H85 0.9500
C78 C84 1.38(2)
C78 C79 1.41(2)
C79 C80 1.35(3)
C79 H83 0.9500
C80 C81 1.46(3)
C80 H82 0.9500
C81 C82 1.34(2)
C81 H81 0.9500
C82 C84 1.42(3)
C82 C83 1.52(3)
C85 C90 1.37(3)
C85 C86 1.40(2)
C86 C87 1.42(3)
C86 C91 1.48(3)
C87 C88 1.39(3)
C87 H37 0.9500
C88 C89 1.36(3)
C88 H36 0.9500
C89 C90 1.43(2)
C89 H35 0.9500
C90 C94 1.54(3)
C91 C93 1.57(3)
C91 C92 1.61(3)
C91 H118 1.0000
C92 H12A 0.9800
C92 H12B 0.9800
C92 H12C 0.9800
C93 H11G 0.9800
C93 H11H 0.9800
C93 H11I 0.9800
C94 C95 1.50(3)
C94 C96 1.51(3)
C94 H44 1.0000
C95 H93A 0.9800
C95 H93B 0.9800
C95 H93C 0.9800
C96 H58A 0.9800
C96 H58B 0.9800
C96 H58C 0.9800
C97 C98 1.41(3)
C97 C102 1.42(3)
C98 C99 1.40(3)
C98 C103 1.51(3)
C99 C100 1.41(3)
C99 H38 0.9500
C100 C101 1.37(3)
C100 H39 0.9500
C101 C102 1.42(3)
C101 H42 0.9500
C102 C106 1.51(3)
C103 C104 1.56(2)
C103 C105 1.58(3)
C103 H31 1.0000
C104 H32A 0.9800
C104 H32B 0.9800
C104 H32C 0.9800
C105 H43A 0.9800
C105 H43B 0.9800
C105 H43C 0.9800
C106 C107 1.45(3)
C106 C108 1.54(3)
C106 H29 1.0000
C107 H12G 0.9800
C107 H12H 0.9800
C107 H12I 0.9800
C108 H12D 0.9800
C108 H12E 0.9800
C108 H12F 0.9800

loop_
_geom_torsion_atom_site_label_1
_geom_torsion_atom_site_label_2
_geom_torsion_atom_site_label_3
_geom_torsion_atom_site_label_4
_geom_torsion
Cl4 W1 N1 C11 29(3)
N2 W1 N1 C11 17.6(12)
Cl2 W1 N1 C11 -156.6(12)
Cl3 W1 N1 C11 -70.3(12)
Cl1 W1 N1 C11 117.7(12)
Cl4 W1 N1 C25 -150.1(19)
N2 W1 N1 C25 -161.6(16)
Cl2 W1 N1 C25 24.2(15)
Cl3 W1 N1 C25 110.6(15)
Cl1 W1 N1 C25 -61.4(15)
Cl4 W1 N2 C73 169.1(15)
Cl2 W1 N2 C73 9(3)
Cl3 W1 N2 C73 70.0(14)
Cl1 W1 N2 C73 -93.7(14)
N1 W1 N2 C73 -14.7(13)
Cl4 W1 N2 C13 -14.8(15)
Cl2 W1 N2 C13 -174.9(13)
Cl3 W1 N2 C13 -114.0(14)
Cl1 W1 N2 C13 82.3(14)
N1 W1 N2 C13 161.4(15)
Cl8 W2 N3 C47 16(3)
Cl6 W2 N3 C47 170.6(11)
N4 W2 N3 C47 -11.7(11)
Cl7 W2 N3 C47 -97.3(11)
Cl5 W2 N3 C47 78.4(11)
Cl8 W2 N3 C61 -163(2)
Cl6 W2 N3 C61 -7.5(14)
N4 W2 N3 C61 170.1(15)
Cl7 W2 N3 C61 84.5(14)
Cl5 W2 N3 C61 -99.7(14)
Cl8 W2 N4 C37 -164.0(11)
Cl6 W2 N4 C37 20(2)
N3 W2 N4 C37 10.6(11)
Cl7 W2 N4 C37 104.4(11)
Cl5 W2 N4 C37 -75.2(11)
Cl8 W2 N4 C49 17.5(13)
Cl6 W2 N4 C49 -159.0(14)
N3 W2 N4 C49 -167.9(14)
Cl7 W2 N4 C49 -74.1(13)
Cl5 W2 N4 C49 106.3(13)
Cl12 W3 N5 C83 27(2)
N6 W3 N5 C83 15.3(10)
Cl10 W3 N5 C83 -160.9(10)
Cl9 W3 N5 C83 114.3(10)
Cl11 W3 N5 C83 -73.7(10)
Cl12 W3 N5 C97 -145.6(19)
N6 W3 N5 C97 -157.1(14)
Cl10 W3 N5 C97 26.7(13)
Cl9 W3 N5 C97 -58.1(12)
Cl11 W3 N5 C97 113.9(13)
Cl12 W3 N6 C4 167.2(13)
Cl10 W3 N6 C4 1(3)
Cl9 W3 N6 C4 -97.6(12)
N5 W3 N6 C4 -16.6(12)
Cl11 W3 N6 C4 66.8(12)
Cl12 W3 N6 C85 -12.3(16)
Cl10 W3 N6 C85 -178.9(14)
Cl9 W3 N6 C85 82.9(15)
N5 W3 N6 C85 163.9(16)
Cl11 W3 N6 C85 -112.7(15)
C12 C1 C2 C3 0(4)
C73 C1 C2 C3 179(2)
C1 C2 C3 C5 -11(5)
C85 N6 C4 C74 6(3)
W3 N6 C4 C74 -173.4(16)
C85 N6 C4 C83 -164.4(15)
W3 N6 C4 C83 16.1(19)
C2 C3 C5 C6 18(5)
C3 C5 C6 C7 170(3)
C3 C5 C6 C12 -13(4)
C5 C6 C7 C8 174(3)
C12 C6 C7 C8 -4(4)
C6 C7 C8 C9 3(4)
C7 C8 C9 C10 -1(4)
C8 C9 C10 C11 -174(2)
C8 C9 C10 C12 -1(3)
C25 N1 C11 C10 -6(3)
W1 N1 C11 C10 174.4(18)
C25 N1 C11 C73 160.4(16)
W1 N1 C11 C73 -19(2)
C9 C10 C11 N1 -16(4)
C12 C10 C11 N1 170(2)
C9 C10 C11 C73 176(3)
C12 C10 C11 C73 2(2)
C2 C1 C12 C10 -177(2)
C73 C1 C12 C10 3(2)
C2 C1 C12 C6 3(3)
C73 C1 C12 C6 -176(2)
C9 C10 C12 C1 -179(2)
C11 C10 C12 C1 -4(2)
C9 C10 C12 C6 0(3)
C11 C10 C12 C6 176(2)
C5 C6 C12 C1 3(4)
C7 C6 C12 C1 -179(2)
C5 C6 C12 C10 -176(3)
C7 C6 C12 C10 2(4)
C73 N2 C13 C18 79(2)
W1 N2 C13 C18 -96.7(18)
C73 N2 C13 C14 -95(2)
W1 N2 C13 C14 89(2)
C18 C13 C14 C15 8(3)
N2 C13 C14 C15 -178.3(17)
C18 C13 C14 C19 -174(2)
N2 C13 C14 C19 0(3)
C13 C14 C15 C16 -9(3)
C19 C14 C15 C16 173(2)
C14 C15 C16 C17 7(3)
C15 C16 C17 C18 -2(3)
C14 C13 C18 C17 -3(3)
N2 C13 C18 C17 -177.5(17)
C14 C13 C18 C22 172.8(19)
N2 C13 C18 C22 -1(3)
C16 C17 C18 C13 0(3)
C16 C17 C18 C22 -176.5(18)
C15 C14 C19 C21 -57(3)
C13 C14 C19 C21 125(2)
C15 C14 C19 C20 65(3)
C13 C14 C19 C20 -112(2)
C13 C18 C22 C24 125(2)
C17 C18 C22 C24 -59(2)
C13 C18 C22 C23 -110(2)
C17 C18 C22 C23 66(2)
C11 N1 C25 C30 105(2)
W1 N1 C25 C30 -76(2)
C11 N1 C25 C26 -78(2)
W1 N1 C25 C26 100.6(18)
C30 C25 C26 C27 0(3)
N1 C25 C26 C27 -175.9(15)
C30 C25 C26 C31 -179.1(18)
N1 C25 C26 C31 5(3)
C25 C26 C27 C28 -2(3)
C31 C26 C27 C28 177.2(16)
C26 C27 C28 C29 2(3)
C27 C28 C29 C30 1(3)
C26 C25 C30 C29 2(3)
N1 C25 C30 C29 178.1(17)
C26 C25 C30 C34 178.2(18)
N1 C25 C30 C34 -6(3)
C28 C29 C30 C25 -2(3)
C28 C29 C30 C34 -179(2)
C25 C26 C31 C33 109(2)
C27 C26 C31 C33 -71(2)
C25 C26 C31 C32 -127(2)
C27 C26 C31 C32 53(2)
C25 C30 C34 C36 -99(3)
C29 C30 C34 C36 77(2)
C25 C30 C34 C35 137(2)
C29 C30 C34 C35 -47(3)
C49 N4 C37 C47 170.2(14)
W2 N4 C37 C47 -8.5(17)
C49 N4 C37 C38 -6(3)
W2 N4 C37 C38 174.9(16)
N4 C37 C38 C48 177.3(18)
C47 C37 C38 C48 0.5(18)
N4 C37 C38 C39 -8(3)
C47 C37 C38 C39 175.6(18)
C48 C38 C39 C40 -2(3)
C37 C38 C39 C40 -176.2(17)
C38 C39 C40 C41 -1(3)
C39 C40 C41 C42 5(3)
C40 C41 C42 C48 -5(3)
C40 C41 C42 C43 175.6(18)
C41 C42 C43 C44 178(2)
C48 C42 C43 C44 -1(3)
C42 C43 C44 C45 2(3)
C43 C44 C45 C46 -1(3)
C44 C45 C46 C48 0(3)
C44 C45 C46 C47 174.7(19)
C61 N3 C47 C46 2(3)
W2 N3 C47 C46 -176.3(14)
C61 N3 C47 C37 -169.8(14)
W2 N3 C47 C37 11.8(17)
C45 C46 C47 N3 10(3)
C48 C46 C47 N3 -175.0(17)
C45 C46 C47 C37 -178(2)
C48 C46 C47 C37 -2.4(17)
N4 C37 C47 N3 -2(2)
C38 C37 C47 N3 175.1(14)
N4 C37 C47 C46 -176.4(14)
C38 C37 C47 C46 1.2(17)
C41 C42 C48 C38 3(3)
C43 C42 C48 C38 -178.4(17)
C41 C42 C48 C46 -178.8(17)
C43 C42 C48 C46 0(3)
C39 C38 C48 C42 1(3)
C37 C38 C48 C42 176.7(16)
C39 C38 C48 C46 -177.6(17)
C37 C38 C48 C46 -2(2)
C45 C46 C48 C42 1(3)
C47 C46 C48 C42 -175.9(17)
C45 C46 C48 C38 179.3(17)
C47 C46 C48 C38 3(2)
C37 N4 C49 C54 107.2(19)
W2 N4 C49 C54 -74(2)
C37 N4 C49 C50 -73(2)
W2 N4 C49 C50 105.5(15)
C54 C49 C50 C51 3(3)
N4 C49 C50 C51 -176.5(17)
C54 C49 C50 C55 178.7(17)
N4 C49 C50 C55 -1(2)
C49 C50 C51 C52 -1(3)
C55 C50 C51 C52 -176.7(19)
C50 C51 C52 C53 0(3)
C51 C52 C53 C54 0(3)
N4 C49 C54 C53 176.4(16)
C50 C49 C54 C53 -3(3)
N4 C49 C54 C58 -6(3)
C50 C49 C54 C58 174.3(18)
C52 C53 C54 C49 2(3)
C52 C53 C54 C58 -176(2)
C51 C50 C55 C56 49(2)
C49 C50 C55 C56 -126.0(17)
C51 C50 C55 C57 -65(2)
C49 C50 C55 C57 120.0(18)
C49 C54 C58 C60 -84(2)
C53 C54 C58 C60 94(2)
C49 C54 C58 C59 154.1(19)
C53 C54 C58 C59 -28(3)
C47 N3 C61 C66 88.4(19)
W2 N3 C61 C66 -93.6(18)
C47 N3 C61 C62 -88(2)
W2 N3 C61 C62 90.3(17)
C66 C61 C62 C63 0(3)
N3 C61 C62 C63 176.3(15)
C66 C61 C62 C67 -178.0(18)
N3 C61 C62 C67 -2(3)
C61 C62 C63 C64 4(3)
C67 C62 C63 C64 -177.9(19)
C62 C63 C64 C65 -7(3)
C63 C64 C65 C66 7(3)
C64 C65 C66 C61 -3(3)
C64 C65 C66 C70 178.1(18)
C62 C61 C66 C65 -1(3)
N3 C61 C66 C65 -176.7(15)
C62 C61 C66 C70 177.9(16)
N3 C61 C66 C70 2(3)
C61 C62 C67 C69 121(2)
C63 C62 C67 C69 -57(2)
C61 C62 C67 C68 -117(2)
C63 C62 C67 C68 65(2)
C65 C66 C70 C72 67(2)
C61 C66 C70 C72 -112(2)
C65 C66 C70 C71 -62(2)
C61 C66 C70 C71 119(2)
C13 N2 C73 C11 -166.0(17)
W1 N2 C73 C11 10(2)
C13 N2 C73 C1 11(3)
W1 N2 C73 C1 -172.9(16)
N1 C11 C73 N2 8(3)
C10 C11 C73 N2 177.5(17)
N1 C11 C73 C1 -169.9(16)
C10 C11 C73 C1 0(2)
C2 C1 C73 N2 2(4)
C12 C1 C73 N2 -179(2)
C2 C1 C73 C11 179(3)
C12 C1 C73 C11 -2(2)
N6 C4 C74 C75 10(4)
C83 C4 C74 C75 -179(2)
N6 C4 C74 C84 -172.6(17)
C83 C4 C74 C84 -1.6(19)
C4 C74 C75 C76 174(2)
C84 C74 C75 C76 -3(3)
C74 C75 C76 C77 2(3)
C75 C76 C77 C78 -1(3)
C76 C77 C78 C84 1(3)
C76 C77 C78 C79 177(2)
C84 C78 C79 C80 -3(3)
C77 C78 C79 C80 -179(2)
C78 C79 C80 C81 -1(3)
C79 C80 C81 C82 3(3)
C80 C81 C82 C84 -1(3)
C80 C81 C82 C83 -178.4(18)
C97 N5 C83 C4 160.4(14)
W3 N5 C83 C4 -12.9(17)
C97 N5 C83 C82 -12(3)
W3 N5 C83 C82 174.9(16)
N6 C4 C83 N5 -1(2)
C74 C4 C83 N5 -173.7(15)
N6 C4 C83 C82 173.3(14)
C74 C4 C83 C82 0.7(18)
C81 C82 C83 N5 -9(3)
C84 C82 C83 N5 173.3(18)
C81 C82 C83 C4 178.1(19)
C84 C82 C83 C4 0.5(17)
C77 C78 C84 C82 -178.5(17)
C79 C78 C84 C82 5(3)
C77 C78 C84 C74 -2(3)
C79 C78 C84 C74 -178.8(17)
C81 C82 C84 C78 -3(3)
C83 C82 C84 C78 175.2(15)
C81 C82 C84 C74 -179.6(16)
C83 C82 C84 C74 -1.6(19)
C75 C74 C84 C78 3(3)
C4 C74 C84 C78 -174.8(15)
C75 C74 C84 C82 179.7(17)
C4 C74 C84 C82 2(2)
C4 N6 C85 C90 84.0(19)
W3 N6 C85 C90 -96.5(16)
C4 N6 C85 C86 -93(2)
W3 N6 C85 C86 86(2)
C90 C85 C86 C87 -2(3)
N6 C85 C86 C87 174.8(16)
C90 C85 C86 C91 -179.4(18)
N6 C85 C86 C91 -2(3)
C85 C86 C87 C88 -2(3)
C91 C86 C87 C88 175.6(19)
C86 C87 C88 C89 4(3)
C87 C88 C89 C90 -3(3)
C86 C85 C90 C89 4(3)
N6 C85 C90 C89 -173.4(15)
C86 C85 C90 C94 -177.4(17)
N6 C85 C90 C94 5(2)
C88 C89 C90 C85 -1(3)
C88 C89 C90 C94 179.8(17)
C85 C86 C91 C93 110(2)
C87 C86 C91 C93 -67(3)
C85 C86 C91 C92 -128(2)
C87 C86 C91 C92 55(3)
C85 C90 C94 C95 122.1(19)
C89 C90 C94 C95 -59(2)
C85 C90 C94 C96 -112.3(19)
C89 C90 C94 C96 66.6(19)
C83 N5 C97 C98 -77(2)
W3 N5 C97 C98 94.7(18)
C83 N5 C97 C102 108.3(18)
W3 N5 C97 C102 -79.7(18)
C102 C97 C98 C99 -4(3)
N5 C97 C98 C99 -178.4(16)
C102 C97 C98 C103 -173.8(18)
N5 C97 C98 C103 12(3)
C97 C98 C99 C100 8(3)
C103 C98 C99 C100 178.1(18)
C98 C99 C100 C101 -9(3)
C99 C100 C101 C102 6(3)
C98 C97 C102 C101 1(3)
N5 C97 C102 C101 175.5(16)
C98 C97 C102 C106 178.8(19)
N5 C97 C102 C106 -7(3)
C100 C101 C102 C97 -2(3)
C100 C101 C102 C106 -180(2)
C99 C98 C103 C104 60(2)
C97 C98 C103 C104 -130(2)
C99 C98 C103 C105 -63(2)
C97 C98 C103 C105 106(2)
C97 C102 C106 C107 139(2)
C101 C102 C106 C107 -43(3)
C97 C102 C106 C108 -98(2)
C101 C102 C106 C108 79(2)
